data_4340848
loop_
_publ_author_name
'Liu, Hsin-Kuan'
'Ramachandran, Eswaran'
'Chen, Yi-Hsin'
'Chang, Wen-Jung'
'Lii, Kwang-Hwa'

_publ_section_title
;
 High-temperature, high-pressure hydrothermal synthesis, characterization,
 and structural relationships of layered uranyl arsenates.
;
_journal_issue 17
_journal_name_full 'Inorganic chemistry'
_journal_page_first 9065
_journal_page_last 9072
_journal_paper_doi 10.1021/ic501091g
_journal_volume 53
_journal_year 2014
_chemical_formula_sum 'As2 O16 Rb4 U3'
_chemical_formula_weight 1461.81
_chemical_name_systematic
; 
 ? 
;
_space_group_IT_number 11
_symmetry_cell_setting monoclinic
_symmetry_space_group_name_Hall '-P 2yb'
_symmetry_space_group_name_H-M 'P 1 21/m 1'
_atom_sites_solution_hydrogens none
_atom_sites_solution_primary direct
_atom_sites_solution_secondary difmap
_audit_creation_method SHELXL-97
_cell_angle_alpha 90.00
_cell_angle_beta 90.808(3)
_cell_angle_gamma 90.00
_cell_formula_units_Z 2
_cell_length_a 6.9783(3)
_cell_length_b 17.4513(8)
_cell_length_c 7.0867(3)
_cell_measurement_temperature 296(2)
_cell_volume 862.94(7)
_computing_molecular_graphics Diamond
_computing_structure_refinement 'SHELXL-97 (Sheldrick, 2008)'
_computing_structure_solution 'SHELXS-97 (Sheldrick, 2008)'
_diffrn_ambient_temperature 296(2)
_diffrn_measured_fraction_theta_full 0.995
_diffrn_measured_fraction_theta_max 0.995
_diffrn_measurement_device_type 'CCD area detector'
_diffrn_measurement_method 'phi and omega scans'
_diffrn_radiation_monochromator graphite
_diffrn_radiation_source 'fine-focus sealed tube'
_diffrn_radiation_type MoK\a
_diffrn_radiation_wavelength 0.71073
_diffrn_reflns_av_R_equivalents 0.0406
_diffrn_reflns_av_sigmaI/netI 0.0393
_diffrn_reflns_limit_h_max 9
_diffrn_reflns_limit_h_min -8
_diffrn_reflns_limit_k_max 23
_diffrn_reflns_limit_k_min -23
_diffrn_reflns_limit_l_max 9
_diffrn_reflns_limit_l_min -9
_diffrn_reflns_number 8255
_diffrn_reflns_theta_full 28.55
_diffrn_reflns_theta_max 28.55
_diffrn_reflns_theta_min 2.33
_exptl_absorpt_coefficient_mu 43.177
_exptl_absorpt_correction_T_max 0.746
_exptl_absorpt_correction_T_min 0.505
_exptl_absorpt_correction_type empirical
_exptl_absorpt_process_details 'SADABS program'
_exptl_crystal_colour yellow
_exptl_crystal_density_diffrn 5.626
_exptl_crystal_density_meas ?
_exptl_crystal_density_method 'not measured'
_exptl_crystal_description plate
_exptl_crystal_F_000 1236
_exptl_crystal_size_max 0.03
_exptl_crystal_size_mid 0.015
_exptl_crystal_size_min 0.015
_refine_diff_density_max 1.312
_refine_diff_density_min -1.638
_refine_diff_density_rms 0.304
_refine_ls_extinction_method none
_refine_ls_goodness_of_fit_ref 1.006
_refine_ls_hydrogen_treatment none
_refine_ls_matrix_type full
_refine_ls_number_parameters 124
_refine_ls_number_reflns 2262
_refine_ls_number_restraints 0
_refine_ls_restrained_S_all 1.006
_refine_ls_R_factor_all 0.0456
_refine_ls_R_factor_gt 0.0269
_refine_ls_shift/su_max 0.000
_refine_ls_shift/su_mean 0.000
_refine_ls_structure_factor_coef Fsqd
_refine_ls_weighting_details 'calc w=1/[\s^2^(Fo^2^)+(0.0181P)^2^+0.0000P] where P=(Fo^2^+2Fc^2^)/3'
_refine_ls_weighting_scheme calc
_refine_ls_wR_factor_gt 0.0468
_refine_ls_wR_factor_ref 0.0508
_reflns_number_gt 1738
_reflns_number_total 2262
_reflns_threshold_expression >2sigma(I)
_cod_data_source_file ic501091g_si_002.cif
_cod_data_source_block hk382a7
_cod_depositor_comments
;Adding full bibliography for 4340845--4340849.cif.

The following automatic conversions were performed:

'_exptl_crystal_density_meas' value 'not measured' was changed to '?'
- the value is perceived as not measured.

Automatic conversion script
Id: cif_fix_values 3008 2015-01-20 13:52:24Z robertas 
;
_cod_original_sg_symbol_H-M P2(1)/m
_cod_database_code 4340848

loop_
_symmetry_equiv_pos_as_xyz
'x, y, z'
'-x, y+1/2, -z'
'-x, -y, -z'
'x, -y-1/2, z'

loop_
_atom_site_label
_atom_site_type_symbol
_atom_site_fract_x
_atom_site_fract_y
_atom_site_fract_z
_atom_site_U_iso_or_equiv
_atom_site_adp_type
_atom_site_occupancy
_atom_site_symmetry_multiplicity
_atom_site_calc_flag
_atom_site_refinement_flags
Rb1 Rb 0.10508(11) 0.61613(5) 0.46014(12) 0.02223(18) Uani 1 1 d .
Rb2 Rb 0.94822(15) 0.2500 1.04154(15) 0.0186(2) Uani 1 2 d S
Rb3 Rb 0.0000 0.5000 1.0000 0.0884(8) Uani 1 2 d S
U1 U 0.42120(5) 0.2500 0.71805(6) 0.00872(9) Uani 1 2 d S
U2 U 0.42284(4) 0.356140(14) 0.22018(4) 0.00804(7) Uani 1 1 d .
As1 As 0.39946(10) 0.44578(4) 0.71620(10) 0.00924(15) Uani 1 1 d .
O1 O 0.1909(7) 0.4846(3) 0.6648(8) 0.0189(12) Uani 1 1 d .
O2 O 0.5782(7) 0.5086(3) 0.7593(7) 0.0138(11) Uani 1 1 d .
O3 O 0.3779(8) 0.3826(3) 0.8963(8) 0.0245(14) Uani 1 1 d .
O4 O 0.4714(7) 0.3799(3) 0.5540(7) 0.0139(11) Uani 1 1 d .
O5 O 0.6805(10) 0.2500 0.7398(11) 0.0141(16) Uani 1 2 d S
O6 O 0.1619(10) 0.2500 0.6925(11) 0.0150(16) Uani 1 2 d S
O7 O 0.4329(11) 0.2500 0.4007(11) 0.0184(17) Uani 1 2 d S
O8 O 0.3971(10) 0.2500 0.0356(10) 0.0122(15) Uani 1 2 d S
O9 O 0.6799(7) 0.3553(3) 0.1934(8) 0.0188(12) Uani 1 1 d .
O10 O 0.1645(7) 0.3630(3) 0.2413(8) 0.0162(12) Uani 1 1 d .

loop_
_atom_site_aniso_label
_atom_site_aniso_U_11
_atom_site_aniso_U_22
_atom_site_aniso_U_33
_atom_site_aniso_U_23
_atom_site_aniso_U_13
_atom_site_aniso_U_12
Rb1 0.0182(4) 0.0267(4) 0.0217(4) 0.0043(3) -0.0028(3) -0.0033(3)
Rb2 0.0159(6) 0.0243(6) 0.0156(5) 0.000 -0.0016(4) 0.000
Rb3 0.1192(17) 0.1113(18) 0.0357(10) 0.0189(11) 0.0352(11) 0.0824(15)
U1 0.0120(2) 0.00884(17) 0.00533(18) 0.000 -0.00090(14) 0.000
U2 0.01165(15) 0.00633(12) 0.00613(13) -0.00049(11) -0.00004(10) -0.00068(11)
As1 0.0155(4) 0.0052(3) 0.0071(4) -0.0001(3) 0.0001(3) -0.0004(3)
O1 0.012(3) 0.015(3) 0.030(3) 0.002(2) -0.004(2) 0.002(2)
O2 0.020(3) 0.004(2) 0.017(3) 0.001(2) -0.003(2) -0.001(2)
O3 0.046(4) 0.017(3) 0.010(3) 0.007(2) 0.000(3) -0.010(3)
O4 0.023(3) 0.008(2) 0.010(3) -0.002(2) -0.002(2) 0.005(2)
O5 0.013(4) 0.015(4) 0.014(4) 0.000 -0.003(3) 0.000
O6 0.013(4) 0.015(4) 0.018(4) 0.000 0.003(3) 0.000
O7 0.037(5) 0.006(3) 0.011(4) 0.000 -0.006(3) 0.000
O8 0.025(4) 0.004(3) 0.008(4) 0.000 -0.004(3) 0.000
O9 0.014(3) 0.020(3) 0.023(3) -0.010(3) 0.002(2) 0.005(2)
O10 0.017(3) 0.017(3) 0.015(3) -0.004(2) -0.003(2) 0.002(2)

loop_
_atom_type_symbol
_atom_type_description
_atom_type_scat_dispersion_real
_atom_type_scat_dispersion_imag
_atom_type_scat_source
O O 0.0106 0.0060 'International Tables Vol C Tables 4.2.6.8 and 6.1.1.4'
As As 0.0499 2.0058 'International Tables Vol C Tables 4.2.6.8 and 6.1.1.4'
Rb Rb -0.9393 2.9676 'International Tables Vol C Tables 4.2.6.8 and 6.1.1.4'
U U -9.6767 9.6646 'International Tables Vol C Tables 4.2.6.8 and 6.1.1.4'

loop_
_geom_angle_atom_site_label_1
_geom_angle_atom_site_label_2
_geom_angle_atom_site_label_3
_geom_angle
_geom_angle_site_symmetry_1
_geom_angle_site_symmetry_3
O1 Rb1 O1 78.57(16) . 3_566
O1 Rb1 O10 81.86(15) . 3_566
O1 Rb1 O10 80.07(15) 3_566 3_566
O1 Rb1 O9 66.10(15) . 3_666
O1 Rb1 O9 137.22(16) 3_566 3_666
O10 Rb1 O9 72.03(15) 3_566 3_666
O1 Rb1 O4 80.14(14) . 3_666
O1 Rb1 O4 136.47(14) 3_566 3_666
O10 Rb1 O4 133.34(14) 3_566 3_666
O9 Rb1 O4 61.32(14) 3_666 3_666
O1 Rb1 O5 138.94(16) . 3_666
O1 Rb1 O5 132.16(17) 3_566 3_666
O10 Rb1 O5 124.18(15) 3_566 3_666
O9 Rb1 O5 90.58(17) 3_666 3_666
O4 Rb1 O5 58.84(15) 3_666 3_666
O1 Rb1 O6 155.42(16) . 3_566
O1 Rb1 O6 85.91(14) 3_566 3_566
O10 Rb1 O6 76.72(17) 3_566 3_566
O9 Rb1 O6 117.17(15) 3_666 3_566
O4 Rb1 O6 123.64(15) 3_666 3_566
O5 Rb1 O6 64.97(16) 3_666 3_566
O1 Rb1 O2 65.36(13) . 3_666
O1 Rb1 O2 86.40(13) 3_566 3_666
O10 Rb1 O2 146.46(13) 3_566 3_666
O9 Rb1 O2 99.28(13) 3_666 3_666
O4 Rb1 O2 50.16(12) 3_666 3_666
O5 Rb1 O2 87.36(13) 3_666 3_666
O6 Rb1 O2 132.99(16) 3_566 3_666
O1 Rb1 As1 75.49(11) . 3_666
O1 Rb1 As1 112.16(11) 3_566 3_666
O10 Rb1 As1 151.05(10) 3_566 3_666
O9 Rb1 As1 82.34(10) 3_666 3_666
O4 Rb1 As1 24.93(9) 3_666 3_666
O5 Rb1 As1 67.94(11) 3_666 3_666
O6 Rb1 As1 128.52(13) 3_566 3_666
O2 Rb1 As1 25.98(8) 3_666 3_666
O1 Rb1 As1 97.26(10) . 3_566
O1 Rb1 As1 22.22(10) 3_566 3_566
O10 Rb1 As1 70.82(10) 3_566 3_566
O9 Rb1 As1 141.04(11) 3_666 3_566
O4 Rb1 As1 154.06(10) 3_666 3_566
O5 Rb1 As1 120.07(13) 3_666 3_566
O6 Rb1 As1 64.41(10) 3_566 3_566
O2 Rb1 As1 105.13(8) 3_666 3_566
As1 Rb1 As1 129.33(3) 3_666 3_566
O1 Rb1 Rb3 92.51(11) . 1_554
O1 Rb1 Rb3 44.87(11) 3_566 1_554
O10 Rb1 Rb3 124.33(10) 3_566 1_554
O9 Rb1 Rb3 152.29(10) 3_666 1_554
O4 Rb1 Rb3 99.20(10) 3_666 1_554
O5 Rb1 Rb3 95.45(12) 3_666 1_554
O6 Rb1 Rb3 89.71(12) 3_566 1_554
O2 Rb1 Rb3 54.20(8) 3_666 1_554
As1 Rb1 Rb3 75.033(19) 3_666 1_554
As1 Rb1 Rb3 54.965(15) 3_566 1_554
O1 Rb1 U2 68.55(10) . 3_666
O1 Rb1 U2 147.09(11) 3_566 3_666
O10 Rb1 U2 96.32(10) 3_566 3_666
O9 Rb1 U2 24.29(10) 3_666 3_666
O4 Rb1 U2 37.03(10) 3_666 3_666
O5 Rb1 U2 76.74(13) 3_666 3_666
O6 Rb1 U2 125.42(10) 3_566 3_666
O2 Rb1 U2 78.81(8) 3_666 3_666
As1 Rb1 U2 58.763(16) 3_666 3_666
As1 Rb1 U2 162.53(3) 3_566 3_666
Rb3 Rb1 U2 132.83(2) 1_554 3_666
O5 Rb2 O9 81.62(16) . 4_566
O5 Rb2 O9 81.62(16) . 1_556
O9 Rb2 O9 80.5(2) 4_566 1_556
O5 Rb2 O10 135.86(11) . 1_656
O9 Rb2 O10 127.32(16) 4_566 1_656
O9 Rb2 O10 73.24(15) 1_556 1_656
O5 Rb2 O10 135.86(11) . 4_666
O9 Rb2 O10 73.24(15) 4_566 4_666
O9 Rb2 O10 127.32(16) 1_556 4_666
O10 Rb2 O10 87.7(2) 1_656 4_666
O5 Rb2 O6 72.4(2) . 1_655
O9 Rb2 O6 132.07(14) 4_566 1_655
O9 Rb2 O6 132.07(14) 1_556 1_655
O10 Rb2 O6 98.54(15) 1_656 1_655
O10 Rb2 O6 98.54(15) 4_666 1_655
O5 Rb2 O8 129.9(2) . 1_656
O9 Rb2 O8 131.94(12) 4_566 1_656
O9 Rb2 O8 131.94(12) 1_556 1_656
O10 Rb2 O8 58.93(13) 1_656 1_656
O10 Rb2 O8 58.93(13) 4_666 1_656
O6 Rb2 O8 57.56(19) 1_655 1_656
O5 Rb2 U2 141.23(11) . 1_656
O9 Rb2 U2 136.75(11) 4_566 1_656
O9 Rb2 U2 97.36(11) 1_556 1_656
O10 Rb2 U2 24.24(11) 1_656 1_656
O10 Rb2 U2 74.45(10) 4_666 1_656
O6 Rb2 U2 80.58(13) 1_655 1_656
O8 Rb2 U2 34.69(7) 1_656 1_656
O5 Rb2 U2 141.23(10) . 4_666
O9 Rb2 U2 97.36(11) 4_566 4_666
O9 Rb2 U2 136.75(11) 1_556 4_666
O10 Rb2 U2 74.45(10) 1_656 4_666
O10 Rb2 U2 24.24(11) 4_666 4_666
O6 Rb2 U2 80.58(12) 1_655 4_666
O8 Rb2 U2 34.69(7) 1_656 4_666
U2 Rb2 U2 55.387(16) 1_656 4_666
O5 Rb2 U1 96.16(15) . 1_655
O9 Rb2 U1 139.53(11) 4_566 1_655
O9 Rb2 U1 139.53(11) 1_556 1_655
O10 Rb2 U1 81.42(11) 1_656 1_655
O10 Rb2 U1 81.42(11) 4_666 1_655
O6 Rb2 U1 23.81(14) 1_655 1_655
O8 Rb2 U1 33.75(13) 1_656 1_655
U2 Rb2 U1 59.933(16) 1_656 1_655
U2 Rb2 U1 59.933(16) 4_666 1_655
O5 Rb2 Rb1 124.38(12) . 3_667
O9 Rb2 Rb1 88.58(12) 4_566 3_667
O9 Rb2 Rb1 42.77(11) 1_556 3_667
O10 Rb2 Rb1 42.19(11) 1_656 3_667
O10 Rb2 Rb1 91.13(11) 4_666 3_667
O6 Rb2 Rb1 139.32(8) 1_655 3_667
O8 Rb2 Rb1 96.33(11) 1_656 3_667
U2 Rb2 Rb1 64.099(17) 1_656 3_667
U2 Rb2 Rb1 94.22(2) 4_666 3_667
U1 Rb2 Rb1 123.50(2) 1_655 3_667
O5 Rb2 Rb1 124.38(12) . 2_647
O9 Rb2 Rb1 42.77(11) 4_566 2_647
O9 Rb2 Rb1 88.58(12) 1_556 2_647
O10 Rb2 Rb1 91.13(11) 1_656 2_647
O10 Rb2 Rb1 42.19(11) 4_666 2_647
O6 Rb2 Rb1 139.32(8) 1_655 2_647
O8 Rb2 Rb1 96.33(11) 1_656 2_647
U2 Rb2 Rb1 94.22(2) 1_656 2_647
U2 Rb2 Rb1 64.099(17) 4_666 2_647
U1 Rb2 Rb1 123.50(2) 1_655 2_647
Rb1 Rb2 Rb1 66.61(3) 3_667 2_647
O1 Rb3 O1 180.0(2) . 3_567
O1 Rb3 O10 77.43(14) . 3_566
O1 Rb3 O10 102.57(14) 3_567 3_566
O1 Rb3 O10 102.57(14) . 1_556
O1 Rb3 O10 77.43(14) 3_567 1_556
O10 Rb3 O10 180.000(1) 3_566 1_556
O1 Rb3 O2 90.15(13) . 3_667
O1 Rb3 O2 89.85(13) 3_567 3_667
O10 Rb3 O2 128.01(12) 3_566 3_667
O10 Rb3 O2 51.99(12) 1_556 3_667
O1 Rb3 O2 89.85(13) . 1_455
O1 Rb3 O2 90.15(13) 3_567 1_455
O10 Rb3 O2 51.99(12) 3_566 1_455
O10 Rb3 O2 128.01(12) 1_556 1_455
O2 Rb3 O2 180.0 3_667 1_455
O1 Rb3 O3 51.21(14) . .
O1 Rb3 O3 128.79(14) 3_567 .
O10 Rb3 O3 127.85(13) 3_566 .
O10 Rb3 O3 52.15(13) 1_556 .
O2 Rb3 O3 54.21(12) 3_667 .
O2 Rb3 O3 125.79(12) 1_455 .
O1 Rb3 O3 128.79(14) . 3_567
O1 Rb3 O3 51.21(14) 3_567 3_567
O10 Rb3 O3 52.15(13) 3_566 3_567
O10 Rb3 O3 127.85(13) 1_556 3_567
O2 Rb3 O3 125.79(12) 3_667 3_567
O2 Rb3 O3 54.21(12) 1_455 3_567
O3 Rb3 O3 180.000(1) . 3_567
O1 Rb3 As1 154.00(10) . 3_567
O1 Rb3 As1 26.00(10) 3_567 3_567
O10 Rb3 As1 79.86(10) 3_566 3_567
O10 Rb3 As1 100.14(10) 1_556 3_567
O2 Rb3 As1 113.98(9) 3_667 3_567
O2 Rb3 As1 66.02(9) 1_455 3_567
O3 Rb3 As1 152.15(9) . 3_567
O3 Rb3 As1 27.85(9) 3_567 3_567
O1 Rb3 As1 26.00(10) . .
O1 Rb3 As1 154.00(10) 3_567 .
O10 Rb3 As1 100.14(10) 3_566 .
O10 Rb3 As1 79.86(10) 1_556 .
O2 Rb3 As1 66.02(9) 3_667 .
O2 Rb3 As1 113.98(9) 1_455 .
O3 Rb3 As1 27.85(9) . .
O3 Rb3 As1 152.15(9) 3_567 .
As1 Rb3 As1 180.0 3_567 .
O1 Rb3 Rb1 133.21(11) . 1_556
O1 Rb3 Rb1 46.79(11) 3_567 1_556
O10 Rb3 Rb1 97.04(9) 3_566 1_556
O10 Rb3 Rb1 82.96(10) 1_556 1_556
O2 Rb3 Rb1 56.62(8) 3_667 1_556
O2 Rb3 Rb1 123.38(8) 1_455 1_556
O3 Rb3 Rb1 110.72(9) . 1_556
O3 Rb3 Rb1 69.28(9) 3_567 1_556
As1 Rb3 Rb1 62.136(16) 3_567 1_556
As1 Rb3 Rb1 117.865(17) . 1_556
O1 Rb3 Rb1 46.79(11) . 3_566
O1 Rb3 Rb1 133.21(11) 3_567 3_566
O10 Rb3 Rb1 82.96(9) 3_566 3_566
O10 Rb3 Rb1 97.04(9) 1_556 3_566
O2 Rb3 Rb1 123.38(8) 3_667 3_566
O2 Rb3 Rb1 56.62(8) 1_455 3_566
O3 Rb3 Rb1 69.28(9) . 3_566
O3 Rb3 Rb1 110.72(9) 3_567 3_566
As1 Rb3 Rb1 117.864(17) 3_567 3_566
As1 Rb3 Rb1 62.135(16) . 3_566
Rb1 Rb3 Rb1 180.0 1_556 3_566
O5 U1 O6 179.2(3) . .
O5 U1 O7 92.0(3) . .
O6 U1 O7 87.2(3) . .
O5 U1 O8 90.2(3) . 1_556
O6 U1 O8 90.6(3) . 1_556
O7 U1 O8 177.8(3) . 1_556
O5 U1 O4 84.05(16) . .
O6 U1 O4 95.56(16) . .
O7 U1 O4 62.73(11) . .
O8 U1 O4 117.54(11) 1_556 .
O5 U1 O4 84.05(16) . 4_565
O6 U1 O4 95.56(16) . 4_565
O7 U1 O4 62.73(11) . 4_565
O8 U1 O4 117.54(11) 1_556 4_565
O4 U1 O4 123.5(2) . 4_565
O5 U1 O3 94.57(17) . .
O6 U1 O3 85.83(17) . .
O7 U1 O3 118.76(12) . .
O8 U1 O3 61.02(11) 1_556 .
O4 U1 O3 57.63(16) . .
O4 U1 O3 178.05(17) 4_565 .
O5 U1 O3 94.57(17) . 4_565
O6 U1 O3 85.83(17) . 4_565
O7 U1 O3 118.76(12) . 4_565
O8 U1 O3 61.02(11) 1_556 4_565
O4 U1 O3 178.05(17) . 4_565
O4 U1 O3 57.63(16) 4_565 4_565
O3 U1 O3 121.2(2) . 4_565
O5 U1 As1 92.549(14) . .
O6 U1 As1 87.451(14) . .
O7 U1 As1 89.909(17) . .
O8 U1 As1 89.994(17) 1_556 .
O4 U1 As1 28.92(11) . .
O4 U1 As1 152.19(11) 4_565 .
O3 U1 As1 29.08(11) . .
O3 U1 As1 150.10(12) 4_565 .
O5 U1 As1 92.549(14) . 4_565
O6 U1 As1 87.452(14) . 4_565
O7 U1 As1 89.909(17) . 4_565
O8 U1 As1 89.994(17) 1_556 4_565
O4 U1 As1 152.19(11) . 4_565
O4 U1 As1 28.92(11) 4_565 4_565
O3 U1 As1 150.10(12) . 4_565
O3 U1 As1 29.08(11) 4_565 4_565
As1 U1 As1 174.90(3) . 4_565
O5 U1 U2 93.4(2) . 4_565
O6 U1 U2 85.8(2) . 4_565
O7 U1 U2 27.757(14) . 4_565
O8 U1 U2 152.03(3) 1_556 4_565
O4 U1 U2 90.43(11) . 4_565
O4 U1 U2 35.77(11) 4_565 4_565
O3 U1 U2 145.89(11) . 4_565
O3 U1 U2 91.03(11) 4_565 4_565
As1 U1 U2 117.493(16) . 4_565
As1 U1 U2 62.157(14) 4_565 4_565
O5 U1 U2 93.4(2) . .
O6 U1 U2 85.8(2) . .
O7 U1 U2 27.757(14) . .
O8 U1 U2 152.03(3) 1_556 .
O4 U1 U2 35.77(11) . .
O4 U1 U2 90.43(11) 4_565 .
O3 U1 U2 91.03(11) . .
O3 U1 U2 145.89(11) 4_565 .
As1 U1 U2 62.157(14) . .
As1 U1 U2 117.494(16) 4_565 .
U2 U1 U2 55.396(10) 4_565 .
O9 U2 O10 176.4(2) . .
O9 U2 O7 91.7(3) . .
O10 U2 O7 91.8(3) . .
O9 U2 O8 90.2(2) . .
O10 U2 O8 91.8(2) . .
O7 U2 O8 70.0(2) . .
O9 U2 O3 91.0(2) . 1_554
O10 U2 O3 87.1(2) . 1_554
O7 U2 O3 135.8(2) . 1_554
O8 U2 O3 65.85(19) . 1_554
O9 U2 O2 91.0(2) . 3_666
O10 U2 O2 85.7(2) . 3_666
O7 U2 O2 141.8(2) . 3_666
O8 U2 O2 148.03(19) . 3_666
O3 U2 O2 82.19(19) 1_554 3_666
O9 U2 O4 88.8(2) . .
O10 U2 O4 91.9(2) . .
O7 U2 O4 65.35(19) . .
O8 U2 O4 135.30(18) . .
O3 U2 O4 158.85(18) 1_554 .
O2 U2 O4 76.67(17) 3_666 .
O9 U2 U2 89.54(17) . 4_565
O10 U2 U2 93.81(16) . 4_565
O7 U2 U2 34.65(16) . 4_565
O8 U2 U2 35.43(14) . 4_565
O3 U2 U2 101.27(14) 1_554 4_565
O2 U2 U2 176.47(13) 3_666 4_565
O4 U2 U2 99.87(12) . 4_565
O9 U2 U1 96.01(18) . .
O10 U2 U1 86.71(17) . .
O7 U2 U1 27.75(16) . .
O8 U2 U1 97.44(14) . .
O3 U2 U1 161.95(13) 1_554 .
O2 U2 U1 114.18(13) 3_666 .
O4 U2 U1 38.43(12) . .
U2 U2 U1 62.302(5) 4_565 .
O9 U2 Rb2 141.70(16) . 1_454
O10 U2 Rb2 40.11(16) . 1_454
O7 U2 Rb2 79.47(18) . 1_454
O8 U2 Rb2 51.69(18) . 1_454
O3 U2 Rb2 71.52(14) 1_554 1_454
O2 U2 Rb2 118.69(12) 3_666 1_454
O4 U2 Rb2 119.63(13) . 1_454
U2 U2 Rb2 62.306(8) 4_565 1_454
U1 U2 Rb2 93.007(16) . 1_454
O9 U2 Rb1 41.38(17) . 3_666
O10 U2 Rb1 139.12(17) . 3_666
O7 U2 Rb1 76.06(18) . 3_666
O8 U2 Rb1 118.82(17) . 3_666
O3 U2 Rb1 128.67(14) 1_554 3_666
O2 U2 Rb1 81.24(12) 3_666 3_666
O4 U2 Rb1 47.40(12) . 3_666
U2 U2 Rb1 96.947(12) 4_565 3_666
U1 U2 Rb1 64.377(14) . 3_666
Rb2 U2 Rb1 155.499(18) 1_454 3_666
O9 U2 U1 83.88(17) . 1_554
O10 U2 U1 96.51(16) . 1_554
O7 U2 U1 97.12(16) . 1_554
O8 U2 U1 27.64(15) . 1_554
O3 U2 U1 39.47(14) 1_554 1_554
O2 U2 U1 121.02(13) 3_666 1_554
O4 U2 U1 160.83(11) . 1_554
U2 U2 U1 62.501(5) 4_565 1_554
U1 U2 U1 124.802(7) . 1_554
Rb2 U2 U1 60.769(17) 1_454 1_554
Rb1 U2 U1 123.377(16) 3_666 1_554
O1 As1 O2 115.0(2) . .
O1 As1 O3 110.3(3) . .
O2 As1 O3 111.1(3) . .
O1 As1 O4 113.4(3) . .
O2 As1 O4 109.7(2) . .
O3 As1 O4 95.7(3) . .
O1 As1 U1 116.89(18) . .
O2 As1 U1 128.07(16) . .
O3 As1 U1 49.6(2) . .
O4 As1 U1 46.85(17) . .
O1 As1 Rb3 47.3(2) . .
O2 As1 Rb3 107.79(17) . .
O3 As1 Rb3 70.8(2) . .
O4 As1 Rb3 142.55(18) . .
U1 As1 Rb3 107.23(2) . .
O1 As1 Rb1 147.3(2) . 3_666
O2 As1 Rb1 64.89(17) . 3_666
O3 As1 Rb1 98.7(2) . 3_666
O4 As1 Rb1 46.97(17) . 3_666
U1 As1 Rb1 71.380(19) . 3_666
Rb3 As1 Rb1 164.81(2) . 3_666
O1 As1 Rb1 40.93(18) . 3_566
O2 As1 Rb1 155.09(16) . 3_566
O3 As1 Rb1 88.35(19) . 3_566
O4 As1 Rb1 82.51(17) . 3_566
U1 As1 Rb1 76.269(19) . 3_566
Rb3 As1 Rb1 62.899(18) . 3_566
Rb1 As1 Rb1 129.33(3) 3_666 3_566
O1 As1 Rb1 31.91(19) . .
O2 As1 Rb1 88.44(16) . .
O3 As1 Rb1 140.2(2) . .
O4 As1 Rb1 110.28(16) . .
U1 As1 Rb1 139.54(2) . .
Rb3 As1 Rb1 70.289(17) . .
Rb1 As1 Rb1 121.03(2) 3_666 .
Rb1 As1 Rb1 66.75(2) 3_566 .
As1 O1 Rb3 106.7(3) . .
As1 O1 Rb1 129.9(3) . .
Rb3 O1 Rb1 105.47(17) . .
As1 O1 Rb1 116.8(2) . 3_566
Rb3 O1 Rb1 88.33(15) . 3_566
Rb1 O1 Rb1 101.43(16) . 3_566
As1 O2 U2 131.1(3) . 3_666
As1 O2 Rb3 134.3(2) . 1_655
U2 O2 Rb3 90.97(14) 3_666 1_655
As1 O2 Rb1 89.13(18) . 3_666
U2 O2 Rb1 130.81(18) 3_666 3_666
Rb3 O2 Rb1 69.18(9) 1_655 3_666
As1 O3 U2 148.0(3) . 1_556
As1 O3 U1 101.4(2) . .
U2 O3 U1 106.2(2) 1_556 .
As1 O3 Rb3 81.3(2) . .
U2 O3 Rb3 90.02(18) 1_556 .
U1 O3 Rb3 135.7(2) . .
As1 O4 U2 137.3(3) . .
As1 O4 U1 104.2(2) . .
U2 O4 U1 105.79(18) . .
As1 O4 Rb1 108.1(2) . 3_666
U2 O4 Rb1 95.57(17) . 3_666
U1 O4 Rb1 100.27(15) . 3_666
U1 O5 Rb2 135.6(4) . .
U1 O5 Rb1 116.42(19) . 3_666
Rb2 O5 Rb1 91.58(16) . 3_666
U1 O5 Rb1 116.42(19) . 2_646
Rb2 O5 Rb1 91.58(16) . 2_646
Rb1 O5 Rb1 96.8(2) 3_666 2_646
U1 O6 Rb2 116.0(3) . 1_455
U1 O6 Rb1 127.89(15) . 2_546
Rb2 O6 Rb1 89.10(16) 1_455 2_546
U1 O6 Rb1 127.89(15) . 3_566
Rb2 O6 Rb1 89.10(16) 1_455 3_566
Rb1 O6 Rb1 94.99(19) 2_546 3_566
U1 O7 U2 124.49(16) . 4_565
U1 O7 U2 124.49(16) . .
U2 O7 U2 110.7(3) 4_565 .
U1 O8 U2 124.53(15) 1_554 .
U1 O8 U2 124.53(15) 1_554 4_565
U2 O8 U2 109.1(3) . 4_565
U1 O8 Rb2 95.8(2) 1_554 1_454
U2 O8 Rb2 93.6(2) . 1_454
U2 O8 Rb2 93.6(2) 4_565 1_454
U2 O9 Rb2 134.8(3) . 1_554
U2 O9 Rb1 114.3(2) . 3_666
Rb2 O9 Rb1 95.49(15) 1_554 3_666
U2 O10 Rb2 115.6(2) . 1_454
U2 O10 Rb1 136.9(2) . 3_566
Rb2 O10 Rb1 96.08(16) 1_454 3_566
U2 O10 Rb3 111.1(2) . 1_554
Rb2 O10 Rb3 93.98(14) 1_454 1_554
Rb1 O10 Rb3 93.82(14) 3_566 1_554

loop_
_geom_bond_atom_site_label_1
_geom_bond_atom_site_label_2
_geom_bond_distance
_geom_bond_site_symmetry_2
Rb1 O1 2.776(5) .
Rb1 O1 2.844(5) 3_566
Rb1 O10 2.874(6) 3_566
Rb1 O9 2.903(5) 3_666
Rb1 O4 2.959(5) 3_666
Rb1 O5 3.125(5) 3_666
Rb1 O6 3.169(5) 3_566
Rb1 O2 3.485(5) 3_666
Rb1 As1 3.8478(11) 3_666
Rb1 As1 3.8731(10) 3_566
Rb1 Rb3 3.9001(8) 1_554
Rb1 U2 4.0010(8) 3_666
Rb2 O5 2.819(7) .
Rb2 O9 2.846(5) 4_566
Rb2 O9 2.846(5) 1_556
Rb2 O10 2.848(5) 1_656
Rb2 O10 2.848(5) 4_666
Rb2 O6 2.906(7) 1_655
Rb2 O8 3.133(7) 1_656
Rb2 U2 3.9856(10) 1_656
Rb2 U2 3.9856(10) 4_666
Rb2 U1 4.0451(12) 1_655
Rb2 Rb1 4.2549(13) 3_667
Rb2 Rb1 4.2549(13) 2_647
Rb3 O1 2.753(6) .
Rb3 O1 2.753(6) 3_567
Rb3 O10 3.146(5) 3_566
Rb3 O10 3.146(5) 1_556
Rb3 O2 3.384(5) 3_667
Rb3 O2 3.384(5) 1_455
Rb3 O3 3.428(6) .
Rb3 O3 3.428(6) 3_567
Rb3 As1 3.5873(8) 3_567
Rb3 As1 3.5873(8) .
Rb3 Rb1 3.9001(8) 1_556
Rb3 Rb1 3.9001(8) 3_566
U1 O5 1.814(7) .
U1 O6 1.816(7) .
U1 O7 2.251(8) .
U1 O8 2.259(7) 1_556
U1 O4 2.574(5) .
U1 O4 2.574(5) 4_565
U1 O3 2.655(6) .
U1 O3 2.655(6) 4_565
U1 As1 3.4200(7) .
U1 As1 3.4201(7) 4_565
U1 U2 3.9850(5) 4_565
U1 U2 3.9850(5) .
U2 O9 1.806(5) .
U2 O10 1.815(5) .
U2 O7 2.252(4) .
U2 O8 2.273(4) .
U2 O3 2.358(5) 1_554
U2 O2 2.364(5) 3_666
U2 O4 2.421(5) .
U2 U2 3.7046(5) 4_565
U2 Rb2 3.9856(10) 1_454
U2 Rb1 4.0010(8) 3_666
U2 U1 4.0116(5) 1_554
As1 O1 1.642(5) .
As1 O2 1.686(5) .
As1 O3 1.695(5) .
As1 O4 1.706(5) .
As1 Rb1 3.8477(11) 3_666
As1 Rb1 3.8731(10) 3_566
O1 Rb1 2.844(5) 3_566
O2 U2 2.364(5) 3_666
O2 Rb3 3.384(5) 1_655
O2 Rb1 3.484(5) 3_666
O3 U2 2.358(5) 1_556
O4 Rb1 2.959(5) 3_666
O5 Rb1 3.125(5) 3_666
O5 Rb1 3.125(5) 2_646
O6 Rb2 2.906(7) 1_455
O6 Rb1 3.169(5) 2_546
O6 Rb1 3.169(5) 3_566
O7 U2 2.252(4) 4_565
O8 U1 2.259(7) 1_554
O8 U2 2.273(4) 4_565
O8 Rb2 3.133(7) 1_454
O9 Rb2 2.846(5) 1_554
O9 Rb1 2.903(5) 3_666
O10 Rb2 2.848(5) 1_454
O10 Rb1 2.874(6) 3_566
O10 Rb3 3.146(5) 1_554
